data_1553500
loop_
_publ_author_name
'Jin, Li-Kun'
'Lu, Guo-Ping'
'Cai, Chun'

_publ_section_title
;
 Copper-catalyzed 8-amido chelation-induced regioselective C--H
 fluoroalkylation of quinolines
;
_journal_issue 10
_journal_name_full 'Organic Chemistry Frontiers'
_journal_page_first 1309
_journal_paper_doi 10.1039/C6QO00369A
_journal_volume 3
_journal_year 2016
_chemical_formula_sum 'C17 H10 Cl F3 N2 O'
_chemical_formula_weight 350.72
_space_group_IT_number 2
_space_group_name_Hall '-P 1'
_space_group_name_H-M_alt 'P -1'
_symmetry_cell_setting triclinic
_symmetry_space_group_name_H-M 'P -1'
_atom_sites_solution_hydrogens geom
_atom_sites_solution_primary direct
_atom_sites_solution_secondary difmap
_audit_creation_method SHELXL-97
_audit_update_record
;
2016-05-09 deposited with the CCDC.
2016-08-12 downloaded from the CCDC.
;
_cell_angle_alpha 85.485(7)
_cell_angle_beta 83.241(8)
_cell_angle_gamma 73.145(7)
_cell_formula_units_Z 2
_cell_length_a 8.165(2)
_cell_length_b 9.432(2)
_cell_length_c 10.126(3)
_cell_measurement_reflns_used 3407
_cell_measurement_temperature 296(2)
_cell_measurement_theta_max 27.88
_cell_measurement_theta_min 2.62
_cell_volume 740.3(3)
_computing_cell_refinement 'Bruker SAINT'
_computing_data_collection 'Bruker APEX2'
_computing_data_reduction 'Bruker SAINT'
_computing_molecular_graphics 'Bruker SHELXTL'
_computing_publication_material 'Bruker SHELXTL'
_computing_structure_refinement 'SHELXL-2014 (Sheldrick 2014)'
_computing_structure_solution 'SHELXS-97 (Sheldrick 2008)'
_diffrn_ambient_temperature 296(2)
_diffrn_measured_fraction_theta_full 0.975
_diffrn_measured_fraction_theta_max 0.975
_diffrn_measurement_device_type 'Bruker APEX-II CCD'
_diffrn_measurement_method '\f and \w scans'
_diffrn_radiation_monochromator graphite
_diffrn_radiation_source 'fine-focus sealed tube'
_diffrn_radiation_type MoK\a
_diffrn_radiation_wavelength 0.71073
_diffrn_reflns_av_R_equivalents 0.0612
_diffrn_reflns_av_sigmaI/netI 0.0872
_diffrn_reflns_limit_h_max 10
_diffrn_reflns_limit_h_min -7
_diffrn_reflns_limit_k_max 12
_diffrn_reflns_limit_k_min -12
_diffrn_reflns_limit_l_max 13
_diffrn_reflns_limit_l_min -12
_diffrn_reflns_number 6400
_diffrn_reflns_theta_full 27.95
_diffrn_reflns_theta_max 27.95
_diffrn_reflns_theta_min 2.26
_exptl_absorpt_coefficient_mu 0.299
_exptl_absorpt_correction_T_max 0.9940
_exptl_absorpt_correction_T_min 0.9210
_exptl_absorpt_correction_type multi-scan
_exptl_absorpt_process_details sadabs
_exptl_crystal_colour colorless
_exptl_crystal_density_diffrn 1.573
_exptl_crystal_density_method 'not measured'
_exptl_crystal_description scheet
_exptl_crystal_F_000 356
_exptl_crystal_size_max 0.28
_exptl_crystal_size_mid 0.26
_exptl_crystal_size_min 0.02
_refine_diff_density_max 0.532
_refine_diff_density_min -0.537
_refine_diff_density_rms 0.080
_refine_ls_extinction_method none
_refine_ls_goodness_of_fit_ref 1.057
_refine_ls_hydrogen_treatment mixed
_refine_ls_matrix_type full
_refine_ls_number_parameters 217
_refine_ls_number_reflns 3470
_refine_ls_number_restraints 0
_refine_ls_restrained_S_all 1.057
_refine_ls_R_factor_all 0.0787
_refine_ls_R_factor_gt 0.0630
_refine_ls_shift/su_max 0.000
_refine_ls_shift/su_mean 0.000
_refine_ls_structure_factor_coef Fsqd
_refine_ls_weighting_details 'calc w=1/[\s^2^(Fo^2^)+(0.0797P)^2^+0.4099P] where P=(Fo^2^+2Fc^2^)/3'
_refine_ls_weighting_scheme calc
_refine_ls_wR_factor_gt 0.1666
_refine_ls_wR_factor_ref 0.1787
_reflns_number_gt 2752
_reflns_number_total 3470
_reflns_threshold_expression >2sigma(I)
_cod_data_source_file c6qo00369a2.cif
_cod_data_source_block 20160506lmf2_0m_a_a
_cod_depositor_comments
;
The following automatic conversions were performed:

data item '_symmetry_cell_setting' value 'Triclinic' was changed to
'triclinic' in accordance with the
/home/saulius/struct/COD-crude-data/automatic-downloads/DataCite-retrospective/RSC/depositions/lib/dictionaries/cif_core.dic
dictionary named 'cif_core.dic' version 2.4.2 last updated on
2011-04-26.

Automatic conversion script
Id: cif_fix_values 6909 2019-04-08 15:41:33Z antanas 
;
_cod_original_sg_symbol_H-M P-1
_cod_database_code 1553500

loop_
_symmetry_equiv_pos_as_xyz
'x, y, z'
'-x, -y, -z'

loop_
_atom_site_label
_atom_site_type_symbol
_atom_site_fract_x
_atom_site_fract_y
_atom_site_fract_z
_atom_site_U_iso_or_equiv
_atom_site_adp_type
_atom_site_occupancy
_atom_site_symmetry_multiplicity
_atom_site_calc_flag
_atom_site_refinement_flags
C1 C 0.5595(3) 0.6027(2) 0.2364(2) 0.0283(5) Uani 1 1 d .
H1 H 0.5339 0.6945 0.2737 0.034 Uiso 1 1 calc R
C2 C 0.6808(3) 0.5703(3) 0.1267(2) 0.0305(5) Uani 1 1 d .
H2 H 0.7366 0.6395 0.0903 0.037 Uiso 1 1 calc R
C3 C 0.7173(3) 0.4330(3) 0.0725(2) 0.0284(5) Uani 1 1 d .
C4 C 0.6372(3) 0.3279(3) 0.1244(3) 0.0313(5) Uani 1 1 d .
H4 H 0.6633 0.2364 0.0864 0.038 Uiso 1 1 calc R
C5 C 0.5171(3) 0.3612(2) 0.2342(2) 0.0289(5) Uani 1 1 d .
H5 H 0.4630 0.2908 0.2707 0.035 Uiso 1 1 calc R
C6 C 0.4757(3) 0.4994(2) 0.2912(2) 0.0247(5) Uani 1 1 d .
C7 C 0.3409(3) 0.5250(2) 0.4083(2) 0.0257(5) Uani 1 1 d .
C8 C 0.1700(3) 0.7212(2) 0.5608(2) 0.0236(5) Uani 1 1 d .
C9 C 0.0577(3) 0.6498(2) 0.6272(2) 0.0266(5) Uani 1 1 d .
H9 H 0.0640 0.5539 0.6068 0.032 Uiso 1 1 calc R
C10 C -0.0676(3) 0.7233(2) 0.7271(2) 0.0269(5) Uani 1 1 d .
H10 H -0.1434 0.6744 0.7714 0.032 Uiso 1 1 calc R
C11 C -0.0803(3) 0.8643(2) 0.7601(2) 0.0258(5) Uani 1 1 d .
C12 C 0.0355(3) 0.9412(2) 0.6949(2) 0.0237(5) Uani 1 1 d .
C13 C 0.0354(3) 1.0869(2) 0.7213(2) 0.0288(5) Uani 1 1 d .
H13 H -0.0436 1.1392 0.7867 0.035 Uiso 1 1 calc R
C14 C 0.1508(3) 1.1499(2) 0.6507(3) 0.0324(5) Uani 1 1 d .
H14 H 0.1510 1.2455 0.6670 0.039 Uiso 1 1 calc R
C15 C 0.2701(3) 1.0684(3) 0.5524(3) 0.0311(5) Uani 1 1 d .
H15 H 0.3481 1.1129 0.5047 0.037 Uiso 1 1 calc R
C16 C 0.1610(3) 0.8688(2) 0.5940(2) 0.0227(4) Uani 1 1 d .
C17 C -0.2234(3) 0.9396(2) 0.8664(2) 0.0298(5) Uani 1 1 d .
Cl1 Cl 0.86930(9) 0.39259(7) -0.06565(6) 0.0394(2) Uani 1 1 d .
F1 F -0.3226(2) 0.85461(18) 0.90942(17) 0.0493(5) Uani 1 1 d .
F2 F -0.3219(2) 1.06659(18) 0.81777(17) 0.0494(5) Uani 1 1 d .
F3 F -0.1575(2) 0.9714(2) 0.97002(16) 0.0487(5) Uani 1 1 d .
N1 N 0.2942(2) 0.6644(2) 0.4565(2) 0.0263(4) Uani 1 1 d .
H1A H 0.3575 0.7215 0.4361 0.032 Uiso 1 1 d R
N2 N 0.2769(2) 0.9324(2) 0.5246(2) 0.0267(4) Uani 1 1 d .
O1 O 0.2774(2) 0.42758(18) 0.45547(19) 0.0369(5) Uani 1 1 d .

loop_
_atom_site_aniso_label
_atom_site_aniso_U_11
_atom_site_aniso_U_22
_atom_site_aniso_U_33
_atom_site_aniso_U_23
_atom_site_aniso_U_13
_atom_site_aniso_U_12
C1 0.0293(12) 0.0231(9) 0.0303(12) -0.0059(9) 0.0002(9) -0.0042(9)
C2 0.0338(13) 0.0258(10) 0.0306(13) -0.0018(9) 0.0009(10) -0.0080(9)
C3 0.0267(11) 0.0304(11) 0.0231(11) -0.0047(9) -0.0024(9) 0.0005(9)
C4 0.0315(12) 0.0269(10) 0.0359(13) -0.0117(10) -0.0052(10) -0.0056(9)
C5 0.0289(12) 0.0261(10) 0.0326(13) -0.0049(9) -0.0028(9) -0.0083(9)
C6 0.0211(10) 0.0231(10) 0.0294(12) -0.0041(9) -0.0048(9) -0.0035(8)
C7 0.0210(10) 0.0253(10) 0.0319(12) -0.0050(9) -0.0047(9) -0.0065(8)
C8 0.0209(10) 0.0238(10) 0.0247(11) -0.0028(8) -0.0005(8) -0.0044(8)
C9 0.0255(11) 0.0236(9) 0.0315(12) -0.0031(9) -0.0007(9) -0.0086(9)
C10 0.0249(11) 0.0284(10) 0.0272(12) 0.0017(9) 0.0005(9) -0.0092(9)
C11 0.0237(11) 0.0272(10) 0.0236(11) 0.0000(9) -0.0016(9) -0.0035(9)
C12 0.0238(10) 0.0221(9) 0.0235(11) -0.0008(8) -0.0032(8) -0.0034(8)
C13 0.0333(12) 0.0243(10) 0.0270(12) -0.0049(9) 0.0001(9) -0.0053(9)
C14 0.0393(13) 0.0228(10) 0.0358(13) -0.0044(10) -0.0013(11) -0.0102(9)
C15 0.0322(12) 0.0278(10) 0.0348(13) -0.0003(10) 0.0009(10) -0.0127(10)
C16 0.0212(10) 0.0228(9) 0.0230(11) -0.0006(8) -0.0030(8) -0.0043(8)
C17 0.0339(12) 0.0263(10) 0.0302(12) 0.0032(9) -0.0029(10) -0.0112(9)
Cl1 0.0436(4) 0.0392(4) 0.0300(4) -0.0101(3) 0.0072(3) -0.0050(3)
F1 0.0475(10) 0.0474(9) 0.0515(11) -0.0103(8) 0.0236(8) -0.0203(8)
F2 0.0404(9) 0.0423(9) 0.0476(10) 0.0037(7) 0.0093(7) 0.0094(7)
F3 0.0537(10) 0.0593(10) 0.0305(9) -0.0147(8) 0.0059(7) -0.0128(8)
N1 0.0246(9) 0.0240(8) 0.0306(10) -0.0057(8) 0.0039(8) -0.0086(7)
N2 0.0260(10) 0.0258(9) 0.0285(10) -0.0011(8) 0.0011(8) -0.0088(8)
O1 0.0365(10) 0.0298(8) 0.0473(11) -0.0127(8) 0.0103(8) -0.0170(7)

loop_
_atom_type_symbol
_atom_type_description
_atom_type_scat_dispersion_real
_atom_type_scat_dispersion_imag
_atom_type_scat_source
C C 0.0033 0.0016 'International Tables Vol C Tables 4.2.6.8 and 6.1.1.4'
H H 0.0000 0.0000 'International Tables Vol C Tables 4.2.6.8 and 6.1.1.4'
N N 0.0061 0.0033 'International Tables Vol C Tables 4.2.6.8 and 6.1.1.4'
O O 0.0106 0.0060 'International Tables Vol C Tables 4.2.6.8 and 6.1.1.4'
Cl Cl 0.1484 0.1585 'International Tables Vol C Tables 4.2.6.8 and 6.1.1.4'
F F 0.0171 0.0103 'International Tables Vol C Tables 4.2.6.8 and 6.1.1.4'

loop_
_geom_angle_atom_site_label_1
_geom_angle_atom_site_label_2
_geom_angle_atom_site_label_3
_geom_angle
C2 C1 C6 120.83(19)
C2 C1 H1 119.6
C6 C1 H1 119.6
C3 C2 C1 118.8(2)
C3 C2 H2 120.6
C1 C2 H2 120.6
C4 C3 C2 122.0(2)
C4 C3 Cl1 119.29(17)
C2 C3 Cl1 118.74(19)
C3 C4 C5 118.73(19)
C3 C4 H4 120.6
C5 C4 H4 120.6
C4 C5 C6 120.9(2)
C4 C5 H5 119.5
C6 C5 H5 119.5
C1 C6 C5 118.8(2)
C1 C6 C7 124.74(18)
C5 C6 C7 116.50(19)
O1 C7 N1 123.0(2)
O1 C7 C6 121.61(18)
N1 C7 C6 115.40(19)
C9 C8 N1 125.46(19)
C9 C8 C16 119.99(19)
N1 C8 C16 114.52(18)
C8 C9 C10 119.56(19)
C8 C9 H9 120.2
C10 C9 H9 120.2
C11 C10 C9 121.8(2)
C11 C10 H10 119.1
C9 C10 H10 119.1
C10 C11 C12 120.30(19)
C10 C11 C17 119.1(2)
C12 C11 C17 120.55(18)
C13 C12 C16 116.4(2)
C13 C12 C11 125.32(19)
C16 C12 C11 118.28(18)
C14 C13 C12 120.0(2)
C14 C13 H13 120.0
C12 C13 H13 120.0
C13 C14 C15 119.2(2)
C13 C14 H14 120.4
C15 C14 H14 120.4
N2 C15 C14 123.4(2)
N2 C15 H15 118.3
C14 C15 H15 118.3
N2 C16 C12 123.16(18)
N2 C16 C8 116.82(19)
C12 C16 C8 120.02(19)
F1 C17 F3 108.2(2)
F1 C17 F2 108.0(2)
F3 C17 F2 107.04(19)
F1 C17 C11 111.60(18)
F3 C17 C11 111.0(2)
F2 C17 C11 110.9(2)
C7 N1 C8 128.17(19)
C7 N1 H1A 120.3
C8 N1 H1A 110.1
C15 N2 C16 117.91(19)

loop_
_geom_bond_atom_site_label_1
_geom_bond_atom_site_label_2
_geom_bond_distance
C1 C2 1.388(3)
C1 C6 1.391(3)
C1 H1 0.9300
C2 C3 1.384(3)
C2 H2 0.9300
C3 C4 1.378(3)
C3 Cl1 1.745(2)
C4 C5 1.384(3)
C4 H4 0.9300
C5 C6 1.401(3)
C5 H5 0.9300
C6 C7 1.504(3)
C7 O1 1.220(3)
C7 N1 1.371(3)
C8 C9 1.373(3)
C8 N1 1.398(3)
C8 C16 1.437(3)
C9 C10 1.416(3)
C9 H9 0.9300
C10 C11 1.368(3)
C10 H10 0.9300
C11 C12 1.425(3)
C11 C17 1.540(3)
C12 C13 1.420(3)
C12 C16 1.421(3)
C13 C14 1.361(3)
C13 H13 0.9300
C14 C15 1.409(3)
C14 H14 0.9300
C15 N2 1.319(3)
C15 H15 0.9300
C16 N2 1.362(3)
C17 F1 1.314(3)
C17 F3 1.325(3)
C17 F2 1.329(3)
N1 H1A 0.8476

loop_
_geom_torsion_atom_site_label_1
_geom_torsion_atom_site_label_2
_geom_torsion_atom_site_label_3
_geom_torsion_atom_site_label_4
_geom_torsion
C6 C1 C2 C3 0.0(4)
C1 C2 C3 C4 -0.2(4)
C1 C2 C3 Cl1 179.79(19)
C2 C3 C4 C5 -0.1(4)
Cl1 C3 C4 C5 179.88(19)
C3 C4 C5 C6 0.7(4)
C2 C1 C6 C5 0.5(4)
C2 C1 C6 C7 -179.1(2)
C4 C5 C6 C1 -0.8(4)
C4 C5 C6 C7 178.8(2)
C1 C6 C7 O1 -176.7(2)
C5 C6 C7 O1 3.7(4)
C1 C6 C7 N1 3.9(4)
C5 C6 C7 N1 -175.7(2)
N1 C8 C9 C10 -176.9(2)
C16 C8 C9 C10 0.8(4)
C8 C9 C10 C11 -0.2(4)
C9 C10 C11 C12 -0.7(4)
C9 C10 C11 C17 178.0(2)
C10 C11 C12 C13 -179.6(2)
C17 C11 C12 C13 1.7(4)
C10 C11 C12 C16 1.1(4)
C17 C11 C12 C16 -177.6(2)
C16 C12 C13 C14 0.4(4)
C11 C12 C13 C14 -178.9(2)
C12 C13 C14 C15 -0.4(4)
C13 C14 C15 N2 -0.2(4)
C13 C12 C16 N2 0.1(4)
C11 C12 C16 N2 179.4(2)
C13 C12 C16 C8 -179.9(2)
C11 C12 C16 C8 -0.5(3)
C9 C8 C16 N2 179.6(2)
N1 C8 C16 N2 -2.4(3)
C9 C8 C16 C12 -0.4(4)
N1 C8 C16 C12 177.6(2)
C10 C11 C17 F1 -2.4(3)
C12 C11 C17 F1 176.3(2)
C10 C11 C17 F3 118.4(2)
C12 C11 C17 F3 -62.9(3)
C10 C11 C17 F2 -122.8(2)
C12 C11 C17 F2 55.9(3)
O1 C7 N1 C8 -1.4(4)
C6 C7 N1 C8 178.0(2)
C9 C8 N1 C7 -6.9(4)
C16 C8 N1 C7 175.3(2)
C14 C15 N2 C16 0.7(4)
C12 C16 N2 C15 -0.6(4)
C8 C16 N2 C15 179.4(2)
